data_7708071
loop_
_publ_author_name
'Zhang, Yin-Qiang'
'Xu, Guan-Cheng'
'Li, Min'

_publ_section_title
;
 Two In-based organic--inorganic hybrid compounds with reversible phase
 transition derived from the order--disorder changes of cations or anions
;
_journal_name_full 'Dalton Transactions'
_journal_paper_doi 10.1039/D1DT01935J
_journal_year 2021
_chemical_formula_moiety 'Br5 H2 In O, C16 H24 N2'
_chemical_formula_sum 'C16 H24 Br5 In N2 O'
_chemical_formula_weight 774.74
_space_group_crystal_system monoclinic
_space_group_IT_number 11
_space_group_name_Hall '-P 2yb'
_space_group_name_H-M_alt 'P 1 21/m 1'
_atom_sites_solution_hydrogens mixed
_atom_sites_solution_primary dual
_audit_creation_date 2020-12-15
_audit_creation_method
;
Olex2 1.2
(compiled 2018.05.29 svn.r3508 for OlexSys, GUI svn.r5506)
;
_audit_update_record
;
2021-05-13 deposited with the CCDC.	2021-07-28 downloaded from the CCDC.
;
_cell_angle_alpha 90
_cell_angle_beta 110.910(14)
_cell_angle_gamma 90
_cell_formula_units_Z 2
_cell_length_a 10.912(8)
_cell_length_b 8.556(7)
_cell_length_c 14.164(11)
_cell_measurement_reflns_used 1519
_cell_measurement_temperature 293(2)
_cell_measurement_theta_max 26.36
_cell_measurement_theta_min 2.84
_cell_volume 1235.3(17)
_computing_cell_refinement 'SAINT v8.34A (Bruker, 2013)'
_computing_data_reduction 'SAINT v8.34A (Bruker, 2013)'
_computing_molecular_graphics 'Olex2 (Dolomanov et al., 2009)'
_computing_publication_material 'Olex2 (Dolomanov et al., 2009)'
_computing_structure_refinement 'ShelXL (Sheldrick, 2015)'
_computing_structure_solution 'ShelXT (Sheldrick, 2015)'
_diffrn_ambient_temperature 293(2)
_diffrn_measured_fraction_theta_full 0.995
_diffrn_measured_fraction_theta_max 0.995
_diffrn_measurement_device_type 'CCD area detector'
_diffrn_measurement_method 'phi and omega scans'
_diffrn_radiation_monochromator graphite
_diffrn_radiation_type MoK\a
_diffrn_radiation_wavelength 0.71073
_diffrn_reflns_av_R_equivalents 0.1535
_diffrn_reflns_av_unetI/netI 0.1707
_diffrn_reflns_Laue_measured_fraction_full 0.995
_diffrn_reflns_Laue_measured_fraction_max 0.995
_diffrn_reflns_limit_h_max 12
_diffrn_reflns_limit_h_min -12
_diffrn_reflns_limit_k_max 10
_diffrn_reflns_limit_k_min -10
_diffrn_reflns_limit_l_max 16
_diffrn_reflns_limit_l_min -14
_diffrn_reflns_number 5950
_diffrn_reflns_point_group_measured_fraction_full 0.995
_diffrn_reflns_point_group_measured_fraction_max 0.995
_diffrn_reflns_theta_full 25.009
_diffrn_reflns_theta_max 25.009
_diffrn_reflns_theta_min 2.835
_exptl_absorpt_coefficient_mu 9.051
_exptl_absorpt_correction_T_max 0.7456
_exptl_absorpt_correction_T_min 0.0825
_exptl_absorpt_correction_type multi-scan
_exptl_absorpt_process_details
;
SADABS-2014/5 (Bruker,2014/5) was used for absorption correction.
wR2(int) was 0.1603 before and 0.0710 after correction.
The Ratio of minimum to maximum transmission is 0.1106.
The \l/2 correction factor is 0.00150.
;
_exptl_crystal_density_diffrn 2.083
_exptl_crystal_description block
_exptl_crystal_F_000 732
_exptl_crystal_size_max 0.09
_exptl_crystal_size_mid 0.06
_exptl_crystal_size_min 0.04
_refine_diff_density_max 3.025
_refine_diff_density_min -2.158
_refine_diff_density_rms 0.272
_refine_ls_extinction_coef 0.0117(6)
_refine_ls_extinction_expression Fc^*^=kFc[1+0.001xFc^2^\l^3^/sin(2\q)]^-1/4^
_refine_ls_extinction_method 'SHELXL-2014/7 (Sheldrick 2014'
_refine_ls_goodness_of_fit_ref 1.009
_refine_ls_hydrogen_treatment constr
_refine_ls_matrix_type full
_refine_ls_number_parameters 175
_refine_ls_number_reflns 2327
_refine_ls_number_restraints 130
_refine_ls_restrained_S_all 0.984
_refine_ls_R_factor_all 0.1548
_refine_ls_R_factor_gt 0.0921
_refine_ls_shift/su_max 0.004
_refine_ls_shift/su_mean 0.000
_refine_ls_structure_factor_coef Fsqd
_refine_ls_weighting_details 'w=1/[\s^2^(Fo^2^)+(0.1423P)^2^] where P=(Fo^2^+2Fc^2^)/3'
_refine_ls_weighting_scheme calc
_refine_ls_wR_factor_gt 0.2229
_refine_ls_wR_factor_ref 0.2602
_reflns_Friedel_coverage 0.000
_reflns_number_gt 1307
_reflns_number_total 2327
_reflns_threshold_expression 'I > 2\s(I)'
_cod_data_source_file d1dt01935j2.cif
_cod_data_source_block ee
_cod_database_code 7708071
_shelx_shelxl_version_number 2014/7
_shelx_space_group_comment
;
The symmetry employed for this shelxl refinement is uniquely defined
by the following loop, which should always be used as a source of
symmetry information in preference to the above space-group names.
They are only intended as comments.
;
_olex2_refinement_description
;
1. Fixed Uiso
 At 1.2 times of:
  All C(H) groups, All C(H,H) groups, All N(H,H,H) groups
 At 1.5 times of:
  All O(H,H) groups
2. Restrained distances
 C6-C5
 1.38 with sigma of 0.02
3. Rigid bond restraints
 C4, C5, C5, C6
 with sigma for 1-2 distances of 0.001 and sigma for 1-3 distances of 0.002
4. Uiso/Uaniso restraints and constraints
C5 \\sim C6 \\sim C7 \\sim C4 \\sim C2: within 2A with sigma of 0.04 and sigma
for terminal atoms of 0.08
Uanis(C16) \\sim Ueq, Uanis(N2) \\sim Ueq, Uanis(C11) \\sim Ueq, Uanis(C12)
\\sim Ueq, Uanis(C15) \\sim Ueq, Uanis(C13) \\sim Ueq, Uanis(C14) \\sim Ueq,
Uanis(C7) \\sim Ueq, Uanis(N1) \\sim Ueq, Uanis(C3) \\sim Ueq, Uanis(C8) \\sim
Ueq, Uanis(C5) \\sim Ueq: with sigma of 0.01 and sigma for terminal atoms of
0.02
Uanis(C10) \\sim Ueq, Uanis(C9) \\sim Ueq: with sigma of 0.01 and sigma for
terminal atoms of 0.02
Uanis(C2) \\sim Ueq, Uanis(C4) \\sim Ueq, Uanis(C5) \\sim Ueq, Uanis(C6) \\sim
Ueq, Uanis(C7) \\sim Ueq, Uanis(C8) \\sim Ueq, Uanis(C3) \\sim Ueq: with sigma
of 0.01 and sigma for terminal atoms of 0.02
Uanis(C1A) \\sim Ueq: with sigma of 0.001 and sigma for terminal atoms of 0.002
5. Others
 Fixed Sof: H1WA(0.5) H1WB(0.5) H2A(0.5) H2C(0.5) H2B(0.5) H1A(0.5) H1B(0.5)
 H1C(0.5) C11(0.5) C16(0.5) H16(0.5) C15(0.5) H15(0.5) C14(0.5) H14(0.5)
 C13(0.5) H13(0.5) C12(0.5) H12(0.5) C8(0.5) H8(0.5) C3(0.5) C7(0.5) H7(0.5)
 C10(0.5) H10A(0.5) H10B(0.5) C9(0.5) H9A(0.5) H9B(0.5) C2(0.5) H2D(0.5)
 H2E(0.5) H4(0.5) H6(0.5) C1A(0.5) H1AA(0.5) H1AB(0.5)
6.a Riding coordinates:
 O1W(H1WA,H1WB)
6.b Secondary CH2 refined with riding coordinates:
 C10(H10A,H10B), C9(H9A,H9B), C2(H2D,H2E), C1A(H1AA,H1AB)
6.c Aromatic/amide H refined with riding coordinates:
 C16(H16), C15(H15), C14(H14), C13(H13), C12(H12), C8(H8), C5(H5), C7(H7),
 C4(H4), C6(H6)
6.d Fitted hexagon refined as free rotating group:
 C11(C16,C15,C14,C13,C12)
6.e Idealised Me refined as rotating group:
 N2(H2A,H2C,H2B), N1(H1A,H1B,H1C)
;
_olex2_submission_special_instructions 'No special instructions were received'

loop_
_space_group_symop_operation_xyz
'x, y, z'
'-x, y+1/2, -z'
'-x, -y, -z'
'x, -y-1/2, z'

loop_
_atom_site_label
_atom_site_type_symbol
_atom_site_fract_x
_atom_site_fract_y
_atom_site_fract_z
_atom_site_U_iso_or_equiv
_atom_site_adp_type
_atom_site_occupancy
_atom_site_site_symmetry_order
_atom_site_calc_flag
_atom_site_refinement_flags_posn
_atom_site_refinement_flags_adp
_atom_site_refinement_flags_occupancy
_atom_site_disorder_assembly
_atom_site_disorder_group
In1 In 0.25933(6) 0.2500 0.43961(5) 0.0341(2) Uani 1 2 d S T P . .
Br2 Br 0.31595(6) 0.02539(9) 0.33228(5) 0.0437(2) Uani 1 1 d . . . . .
Br3 Br 0.24251(7) 0.03473(11) 0.57255(6) 0.0589(3) Uani 1 1 d . . . . .
Br1 Br 0.00797(9) 0.2500 0.34117(8) 0.0541(4) Uani 1 2 d S T P . .
O1W O 0.4833(6) 0.2500 0.5224(5) 0.054(3) Uani 1 2 d S T P . .
H1WA H 0.5248 0.1994 0.4812 0.081 Uiso 0.5 1 d R . . A -1
H1WB H 0.5042 0.1948 0.5852 0.081 Uiso 0.5 1 d R . . A -1
N2 N 0.0422(9) -0.2500 0.4117(6) 0.068(3) Uani 1 2 d S TU P . .
H2A H -0.0349 -0.2446 0.4197 0.082 Uiso 0.5 1 calc GR . . B -1
H2C H 0.0965 -0.1793 0.4511 0.082 Uiso 0.5 1 calc GR . . B -1
H2B H 0.0761 -0.3451 0.4286 0.082 Uiso 0.5 1 calc GR . . B -1
N1 N 0.5534(8) 0.2500 0.2994(6) 0.057(3) Uani 1 2 d S TU P . .
H1A H 0.4851 0.3071 0.2991 0.068 Uiso 0.5 1 calc GR . . C -1
H1B H 0.6274 0.2972 0.3370 0.068 Uiso 0.5 1 calc GR . . C -1
H1C H 0.5493 0.1560 0.3250 0.068 Uiso 0.5 1 calc GR . . C -1
C11 C -0.1066(6) -0.2162(9) 0.1270(5) 0.066(3) Uani 0.5 1 d . U . D -1
C16 C -0.1780(9) -0.3380(11) 0.0676(6) 0.054(3) Uani 0.5 1 d G U . D -1
H16 H -0.2151 -0.4141 0.0960 0.065 Uiso 0.5 1 calc R . . D -1
C15 C -0.1939(11) -0.3461(14) -0.0341(6) 0.059(3) Uani 0.5 1 d G U . D -1
H15 H -0.2416 -0.4276 -0.0738 0.071 Uiso 0.5 1 calc R . . D -1
C14 C -0.1384(11) -0.2324(17) -0.0764(5) 0.057(3) Uani 0.5 1 d G U . D -1
H14 H -0.1490 -0.2377 -0.1445 0.069 Uiso 0.5 1 calc R . . D -1
C13 C -0.0670(11) -0.1106(15) -0.0170(7) 0.080(3) Uani 0.5 1 d G U . D -1
H13 H -0.0299 -0.0345 -0.0454 0.097 Uiso 0.5 1 calc R . . D -1
C12 C -0.0511(9) -0.1025(11) 0.0847(6) 0.078(3) Uani 0.5 1 d G U . D -1
H12 H -0.0034 -0.0210 0.1244 0.093 Uiso 0.5 1 calc R . . D -1
C8 C 0.4965(15) 0.343(2) -0.0414(12) 0.063(3) Uani 0.5 1 d . U . E -1
H8 H 0.4268 0.3977 -0.0345 0.076 Uiso 0.5 1 calc R . . E -1
C3 C 0.5957(13) 0.3105(15) 0.0437(10) 0.048(3) Uani 0.5 1 d . U . E -1
C5 C 0.6943(10) 0.2500 -0.0728(8) 0.1017(17) Uani 1 2 d DS TU P E .
H5 H 0.7716 0.2500 -0.0864 0.122 Uiso 1 2 calc RS T P . .
C7 C 0.4855(16) 0.306(2) -0.1324(12) 0.086(3) Uani 0.5 1 d . U . E -1
H7 H 0.4051 0.3220 -0.1841 0.103 Uiso 0.5 1 calc R . . E -1
C10 C -0.0873(17) -0.193(2) 0.2445(12) 0.091(4) Uani 0.5 1 d . U . D -1
H10A H -0.1108 -0.0863 0.2537 0.109 Uiso 0.5 1 calc R . . D -1
H10B H -0.1487 -0.2612 0.2598 0.109 Uiso 0.5 1 calc R . . D -1
C9 C 0.0245(10) -0.219(2) 0.3072(8) 0.051(3) Uani 0.5 1 d . U . D -1
H9A H 0.0789 -0.1299 0.3064 0.061 Uiso 0.5 1 calc R . . D -1
H9B H 0.0597 -0.3081 0.2827 0.061 Uiso 0.5 1 calc R . . D -1
C2 C 0.6159(18) 0.343(3) 0.1557(13) 0.097(4) Uani 0.5 1 d . U . E -1
H2D H 0.7090 0.3409 0.1954 0.117 Uiso 0.5 1 calc R . . E -1
H2E H 0.5834 0.4468 0.1614 0.117 Uiso 0.5 1 calc R . . E -1
C4 C 0.7064(13) 0.2500 0.0271(10) 0.090(2) Uani 1 2 d S TU P . .
H4 H 0.7805 0.2136 0.0789 0.108 Uiso 0.5 1 calc R . . E .
C6 C 0.5793(10) 0.2500 -0.1543(8) 0.0913(17) Uani 1 2 d DS TU P . .
H6 H 0.5710 0.2132 -0.2181 0.110 Uiso 0.5 1 calc R . . E .
C1A C 0.5510(14) 0.233(5) 0.1949(10) 0.0958(4) Uani 0.5 1 d . U . E -1
H1AA H 0.5872 0.1309 0.1901 0.115 Uiso 0.5 1 calc R . . E -1
H1AB H 0.4597 0.2312 0.1505 0.115 Uiso 0.5 1 calc R . . E -1

loop_
_atom_site_aniso_label
_atom_site_aniso_U_11
_atom_site_aniso_U_22
_atom_site_aniso_U_33
_atom_site_aniso_U_23
_atom_site_aniso_U_13
_atom_site_aniso_U_12
In1 0.0266(3) 0.0362(4) 0.0334(3) 0.000 0.0032(2) 0.000
Br2 0.0431(3) 0.0304(4) 0.0533(4) -0.0057(4) 0.0120(3) 0.0027(3)
Br3 0.0625(4) 0.0599(6) 0.0529(4) 0.0222(4) 0.0190(3) 0.0045(4)
Br1 0.0267(5) 0.0649(8) 0.0591(6) 0.000 0.0010(4) 0.000
O1W 0.042(4) 0.047(5) 0.054(4) 0.000 -0.004(3) 0.000
N2 0.059(5) 0.079(6) 0.057(5) 0.000 0.008(4) 0.000
N1 0.053(4) 0.066(6) 0.052(4) 0.000 0.018(3) 0.000
C11 0.066(4) 0.067(5) 0.067(4) -0.002(4) 0.025(3) 0.005(4)
C16 0.053(5) 0.055(5) 0.053(5) 0.006(4) 0.017(3) -0.006(4)
C15 0.061(5) 0.055(5) 0.056(5) -0.008(4) 0.015(3) -0.001(4)
C14 0.061(4) 0.057(5) 0.050(4) -0.002(4) 0.016(3) 0.002(4)
C13 0.082(5) 0.078(5) 0.081(5) 0.005(4) 0.029(4) -0.005(4)
C12 0.080(5) 0.077(5) 0.078(5) 0.001(4) 0.029(3) 0.001(4)
C8 0.061(5) 0.060(5) 0.064(5) -0.001(4) 0.017(3) 0.002(4)
C3 0.054(4) 0.040(5) 0.049(4) -0.002(4) 0.015(3) -0.011(4)
C5 0.0980(11) 0.117(5) 0.0952(4) 0.000 0.0415(5) 0.000
C7 0.088(5) 0.084(5) 0.083(5) 0.002(4) 0.028(3) -0.002(4)
C10 0.092(5) 0.092(6) 0.089(5) -0.001(4) 0.032(3) 0.010(4)
C9 0.051(4) 0.051(5) 0.050(4) -0.001(4) 0.018(3) -0.004(4)
C2 0.099(5) 0.098(5) 0.096(5) -0.004(4) 0.036(4) -0.004(4)
C4 0.085(4) 0.094(5) 0.0913(4) 0.000 0.0325(7) 0.000
C6 0.1008(11) 0.097(5) 0.0854(9) 0.000 0.0440(6) 0.000
C1A 0.0959(6) 0.0958(6) 0.0957(6) 0.0000(5) 0.0342(4) 0.0000(5)

loop_
_atom_type_symbol
_atom_type_description
_atom_type_scat_dispersion_real
_atom_type_scat_dispersion_imag
_atom_type_scat_source
C C 0.0033 0.0016 'International Tables Vol C Tables 4.2.6.8 and 6.1.1.4'
H H 0.0000 0.0000 'International Tables Vol C Tables 4.2.6.8 and 6.1.1.4'
Br Br -0.2901 2.4595 'International Tables Vol C Tables 4.2.6.8 and 6.1.1.4'
In In -0.7276 1.3100 'International Tables Vol C Tables 4.2.6.8 and 6.1.1.4'
N N 0.0061 0.0033 'International Tables Vol C Tables 4.2.6.8 and 6.1.1.4'
O O 0.0106 0.0060 'International Tables Vol C Tables 4.2.6.8 and 6.1.1.4'

loop_
_geom_angle_atom_site_label_1
_geom_angle_atom_site_label_2
_geom_angle_atom_site_label_3
_geom_angle
_geom_angle_site_symmetry_1
_geom_angle_site_symmetry_3
_geom_angle_publ_flag
Br2 In1 Br2 92.68(7) 4_565 . ?
Br2 In1 Br3 170.08(3) 4_565 . ?
Br2 In1 Br3 89.61(7) . . ?
Br2 In1 Br3 170.09(3) . 4_565 ?
Br2 In1 Br3 89.61(7) 4_565 4_565 ?
Br3 In1 Br3 86.56(8) 4_565 . ?
Br1 In1 Br2 96.29(4) . 4_565 ?
Br1 In1 Br2 96.29(4) . . ?
Br1 In1 Br3 93.04(4) . 4_565 ?
Br1 In1 Br3 93.04(4) . . ?
O1W In1 Br2 82.53(14) . 4_565 ?
O1W In1 Br2 82.53(14) . . ?
O1W In1 Br3 88.21(15) . . ?
O1W In1 Br3 88.21(15) . 4_565 ?
O1W In1 Br1 178.3(2) . . ?
In1 O1W H1WA 109.7 . . ?
In1 O1W H1WB 109.3 . . ?
H1WA O1W H1WB 109.5 . . ?
H2A N2 H2C 109.5 . . ?
H2A N2 H2B 109.5 . . ?
H2C N2 H2B 109.5 . . ?
C9 N2 H2A 109.5 . . ?
C9 N2 H2C 109.5 . . ?
C9 N2 H2B 109.5 . . ?
H1A N1 H1B 109.5 . . ?
H1A N1 H1C 109.5 . . ?
H1B N1 H1C 109.5 . . ?
C1A N1 H1A 109.5 . . ?
C1A N1 H1B 109.5 . . ?
C1A N1 H1C 109.5 . . ?
C16 C11 C12 120.0 . . ?
C16 C11 C10 123.7(8) . . ?
C12 C11 C10 116.3(8) . . ?
C11 C16 H16 120.0 . . ?
C11 C16 C15 120.0 . . ?
C15 C16 H16 120.0 . . ?
C16 C15 H15 120.0 . . ?
C16 C15 C14 120.0 . . ?
C14 C15 H15 120.0 . . ?
C15 C14 H14 120.0 . . ?
C15 C14 C13 120.0 . . ?
C13 C14 H14 120.0 . . ?
C14 C13 H13 120.0 . . ?
C12 C13 C14 120.0 . . ?
C12 C13 H13 120.0 . . ?
C11 C12 H12 120.0 . . ?
C13 C12 C11 120.0 . . ?
C13 C12 H12 120.0 . . ?
C3 C8 H8 116.1 . . ?
C7 C8 H8 116.1 . . ?
C7 C8 C3 127.8(17) . . ?
C8 C3 C2 131.7(16) . . ?
C8 C3 C4 113.1(14) . . ?
C4 C3 C2 114.8(12) . . ?
C4 C5 H5 116.9 . . ?
C6 C5 H5 116.9 . . ?
C6 C5 C4 126.2(12) . . ?
C8 C7 H7 118.6 . . ?
C6 C7 C8 122.8(14) . . ?
C6 C7 H7 118.6 . . ?
C11 C10 H10A 108.1 . . ?
C11 C10 H10B 108.1 . . ?
H10A C10 H10B 107.3 . . ?
C9 C10 C11 116.6(15) . . ?
C9 C10 H10A 108.1 . . ?
C9 C10 H10B 108.1 . . ?
N2 C9 H9A 107.3 . . ?
N2 C9 H9B 107.3 . . ?
C10 C9 N2 120.1(14) . . ?
C10 C9 H9A 107.3 . . ?
C10 C9 H9B 107.3 . . ?
H9A C9 H9B 106.9 . . ?
C3 C2 H2D 109.2 . . ?
C3 C2 H2E 109.2 . . ?
H2D C2 H2E 107.9 . . ?
C1A C2 C3 112.1(16) . . ?
C1A C2 H2D 109.2 . . ?
C1A C2 H2E 109.2 . . ?
C3 C4 H4 123.2 . . ?
C5 C4 C3 113.5(10) . . ?
C5 C4 H4 123.2 . . ?
C5 C6 H6 124.1 . . ?
C7 C6 C5 111.8(12) . . ?
C7 C6 H6 124.1 . . ?
N1 C1A H1AA 107.4 . . ?
N1 C1A H1AB 107.4 . . ?
C2 C1A N1 120(2) . . ?
C2 C1A H1AA 107.4 . . ?
C2 C1A H1AB 107.4 . . ?
H1AA C1A H1AB 106.9 . . ?

loop_
_geom_bond_atom_site_label_1
_geom_bond_atom_site_label_2
_geom_bond_distance
_geom_bond_site_symmetry_2
_geom_bond_publ_flag
In1 Br2 2.6563(17) 4_565 ?
In1 Br2 2.6563(17) . ?
In1 Br3 2.6868(18) . ?
In1 Br3 2.6868(18) 4_565 ?
In1 Br1 2.596(2) . ?
In1 O1W 2.302(6) . ?
O1W H1WA 0.9595 . ?
O1W H1WB 0.9606 . ?
N2 H2A 0.8900 . ?
N2 H2C 0.8900 . ?
N2 H2B 0.8900 . ?
N2 C9 1.446(14) . ?
N1 H1A 0.8900 . ?
N1 H1B 0.8900 . ?
N1 H1C 0.8900 . ?
N1 C1A 1.478(17) . ?
C11 C16 1.3900 . ?
C11 C12 1.3900 . ?
C11 C10 1.613(18) . ?
C16 H16 0.9300 . ?
C16 C15 1.3900 . ?
C15 H15 0.9300 . ?
C15 C14 1.3900 . ?
C14 H14 0.9300 . ?
C14 C13 1.3900 . ?
C13 H13 0.9300 . ?
C13 C12 1.3900 . ?
C12 H12 0.9300 . ?
C8 H8 0.9300 . ?
C8 C3 1.330(18) . ?
C8 C7 1.29(2) . ?
C3 C2 1.55(2) . ?
C3 C4 1.41(2) . ?
C5 H5 0.9300 . ?
C5 C4 1.374(18) . ?
C5 C6 1.369(11) . ?
C7 H7 0.9300 . ?
C7 C6 1.27(2) . ?
C10 H10A 0.9700 . ?
C10 H10B 0.9700 . ?
C10 C9 1.246(18) . ?
C9 H9A 0.9700 . ?
C9 H9B 0.9700 . ?
C2 H2D 0.9700 . ?
C2 H2E 0.9700 . ?
C2 C1A 1.41(4) . ?
C4 H4 0.9300 . ?
C6 H6 0.9300 . ?
C1A H1AA 0.9700 . ?
C1A H1AB 0.9700 . ?

loop_
_geom_torsion_atom_site_label_1
_geom_torsion_atom_site_label_2
_geom_torsion_atom_site_label_3
_geom_torsion_atom_site_label_4
_geom_torsion
_geom_torsion_site_symmetry_1
_geom_torsion_site_symmetry_2
_geom_torsion_site_symmetry_3
_geom_torsion_site_symmetry_4
_geom_torsion_publ_flag
C11 C16 C15 C14 0.0 . . . . ?
C11 C10 C9 N2 -160.4(12) . . . . ?
C16 C11 C12 C13 0.0 . . . . ?
C16 C11 C10 C9 109.1(17) . . . . ?
C16 C15 C14 C13 0.0 . . . . ?
C15 C14 C13 C12 0.0 . . . . ?
C14 C13 C12 C11 0.0 . . . . ?
C12 C11 C16 C15 0.0 . . . . ?
C12 C11 C10 C9 -73.3(19) . . . . ?
C8 C3 C2 C1A 80(2) . . . . ?
C8 C3 C4 C5 5.8(15) . . . . ?
C8 C7 C6 C5 -7(2) . . . . ?
C3 C8 C7 C6 -10(3) . . . . ?
C3 C2 C1A N1 -176.8(16) . . . . ?
C7 C8 C3 C2 -177.4(19) . . . . ?
C7 C8 C3 C4 10(3) . . . . ?
C10 C11 C16 C15 177.6(9) . . . . ?
C10 C11 C12 C13 -177.8(8) . . . . ?
C2 C3 C4 C5 -168.3(11) . . . . ?
C4 C3 C2 C1A -106.9(18) . . . . ?
C4 C5 C6 C7 24.1(10) . . . . ?
C6 C5 C4 C3 -23.6(7) . . . . ?
